data_4131926
loop_
_publ_author_name
'Wurzenberger, Maximilian H. H.'
'Szimhardt, Norbert'
'Stierstorfer, J\"org'

_publ_section_title
;
 Copper(II) Chlorate Complexes: The Renaissance of a Forgotten and
 Misjudged Energetic Anion.
;
_journal_issue 9
_journal_name_full 'Journal of the American Chemical Society'
_journal_page_first 3206
_journal_page_last 3209
_journal_paper_doi 10.1021/jacs.7b13230
_journal_volume 140
_journal_year 2018
_chemical_formula_moiety 'C8 H20 Cl Cu N20 O3, Cl O3'
_chemical_formula_sum 'C8 H20 Cl2 Cu N20 O6'
_chemical_formula_weight 626.88
_chemical_name_common 'tetrakis(1-methyl-5-aminotetrazolyl) chlorato copper(II) chlorate'
_chemical_name_systematic
;
tetrakis(1-methyl-5-aminotetrazolyl) chlorato copper(II) chlorate
;
_space_group_IT_number 14
_space_group_name_Hall '-P 2yn'
_space_group_name_H-M_alt 'P 1 21/n 1'
_symmetry_cell_setting monoclinic
_symmetry_Int_Tables_number 14
_symmetry_space_group_name_Hall '-P 2yn'
_symmetry_space_group_name_H-M 'P 1 21/n 1'
_atom_sites_solution_hydrogens mixed
_audit_creation_date
;
'Tue Apr 18 07:24:59 2017'
;
_audit_creation_method SHELXL-2013
_audit_update_record 06.07.2017
_cell_angle_alpha 90
_cell_angle_beta 95.036(7)
_cell_angle_gamma 90
_cell_formula_units_Z 4
_cell_length_a 13.1028(10)
_cell_length_b 10.7288(8)
_cell_length_c 16.2265(14)
_cell_measurement_reflns_used 2639
_cell_measurement_temperature 173(2)
_cell_measurement_theta_max 27.3830
_cell_measurement_theta_min 4.2780
_cell_volume 2272.3(3)
_computing_cell_refinement
;
CrysAlisPro, Agilent Technologies,
Version 1.171.37.33 (release 27-03-2014 CrysAlis171 .NET)
(compiled Mar 27 2014,17:12:48)
;
_computing_data_collection
;
CrysAlisPro, Agilent Technologies,
Version 1.171.37.33 (release 27-03-2014 CrysAlis171 .NET)
(compiled Mar 27 2014,17:12:48)
;
_computing_data_reduction
;
CrysAlisPro, Agilent Technologies,
Version 1.171.37.33 (release 27-03-2014 CrysAlis171 .NET)
(compiled Mar 27 2014,17:12:48)
;
_computing_structure_refinement 'SHELXL-2013 (Sheldrick, 2013)'
_diffrn_ambient_temperature 173(2)
_diffrn_detector 'CCD plate'
_diffrn_detector_area_resol_mean 15.9809
_diffrn_detector_type Sapphire3
_diffrn_measured_fraction_theta_full 0.995
_diffrn_measured_fraction_theta_max 0.996
_diffrn_measurement_details
;
#__ type_ start__ end____ width___ exp.time_
  1 omega  -80.00  -45.00   0.7000   30.0000
omega____ theta____ kappa____ phi______ frames
    -      -28.6994 -179.0000   30.0000 50

#__ type_ start__ end____ width___ exp.time_
  2 omega  -22.00   71.10   0.7000   30.0000
omega____ theta____ kappa____ phi______ frames
    -       29.7932  -99.0000 -150.0000 133

#__ type_ start__ end____ width___ exp.time_
  3 omega   -1.00  101.20   0.7000   30.0000
omega____ theta____ kappa____ phi______ frames
    -       29.7932   77.0000  -30.0000 146

#__ type_ start__ end____ width___ exp.time_
  4 omega   -7.00   72.10   0.7000   30.0000
omega____ theta____ kappa____ phi______ frames
    -       29.7932  -99.0000   90.0000 113

#__ type_ start__ end____ width___ exp.time_
  5 omega   14.00   49.00   0.7000   30.0000
omega____ theta____ kappa____ phi______ frames
    -       29.7932  -77.0000    0.0000 50

#__ type_ start__ end____ width___ exp.time_
  6 omega  -23.00  105.10   0.7000   30.0000
omega____ theta____ kappa____ phi______ frames
    -       29.7932   19.0000  -30.0000 183

;
_diffrn_measurement_device 'four-circle diffractometer'
_diffrn_measurement_device_type 'Xcalibur, Sapphire3'
_diffrn_measurement_method '\w scans'
_diffrn_orient_matrix_UB_11 -0.0022772000
_diffrn_orient_matrix_UB_12 -0.0540537000
_diffrn_orient_matrix_UB_13 0.0249521000
_diffrn_orient_matrix_UB_21 -0.0036273000
_diffrn_orient_matrix_UB_22 0.0380552000
_diffrn_orient_matrix_UB_23 0.0353594000
_diffrn_orient_matrix_UB_31 -0.0541749000
_diffrn_orient_matrix_UB_32 -0.0002871000
_diffrn_orient_matrix_UB_33 -0.0072755000
_diffrn_radiation_monochromator graphite
_diffrn_radiation_probe x-ray
_diffrn_radiation_type MoK\a
_diffrn_radiation_wavelength 0.71073
_diffrn_reflns_av_R_equivalents 0.0708
_diffrn_reflns_av_sigmaI/netI 0.1565
_diffrn_reflns_av_unetI/netI 0.0735
_diffrn_reflns_Laue_measured_fraction_full 0.995
_diffrn_reflns_Laue_measured_fraction_max 0.996
_diffrn_reflns_limit_h_max 16
_diffrn_reflns_limit_h_min -16
_diffrn_reflns_limit_k_max 13
_diffrn_reflns_limit_k_min -7
_diffrn_reflns_limit_l_max 20
_diffrn_reflns_limit_l_min -18
_diffrn_reflns_number 17379
_diffrn_reflns_point_group_measured_fraction_full 0.995
_diffrn_reflns_point_group_measured_fraction_max 0.996
_diffrn_reflns_theta_full 25.242
_diffrn_reflns_theta_max 25.999
_diffrn_reflns_theta_min 4.182
_diffrn_source 'Enhance (Mo) X-ray Source'
_exptl_absorpt_coefficient_mu 1.272
_exptl_absorpt_correction_T_max 1.00000
_exptl_absorpt_correction_T_min 0.97487
_exptl_absorpt_correction_type multi-scan
_exptl_absorpt_process_details
;
CrysAlisPro, Agilent Technologies,
Version 1.171.37.33 (release 27-03-2014 CrysAlis171 .NET)
(compiled Mar 27 2014,17:12:48)
Empirical absorption correction using spherical harmonics,
 implemented in SCALE3 ABSPACK scaling algorithm.
;
_exptl_crystal_colour blue
_exptl_crystal_density_diffrn 1.832
_exptl_crystal_description block
_exptl_crystal_F_000 1276
_exptl_crystal_size_max 0.190
_exptl_crystal_size_mid 0.100
_exptl_crystal_size_min 0.090
_refine_diff_density_max 2.217
_refine_diff_density_min -0.805
_refine_diff_density_rms 0.175
_refine_ls_extinction_method none
_refine_ls_goodness_of_fit_ref 1.130
_refine_ls_hydrogen_treatment mixed
_refine_ls_matrix_type full
_refine_ls_number_parameters 370
_refine_ls_number_reflns 4436
_refine_ls_number_restraints 1
_refine_ls_restrained_S_all 1.130
_refine_ls_R_factor_all 0.1099
_refine_ls_R_factor_gt 0.0853
_refine_ls_shift/su_max 0.000
_refine_ls_shift/su_mean 0.000
_refine_ls_structure_factor_coef Fsqd
_refine_ls_weighting_details 'w=1/[\s^2^(Fo^2^)+(0.1010P)^2^+20.9963P] where P=(Fo^2^+2Fc^2^)/3'
_refine_ls_weighting_scheme calc
_refine_ls_wR_factor_gt 0.2388
_refine_ls_wR_factor_ref 0.2549
_reflns_Friedel_coverage 0.000
_reflns_number_gt 3224
_reflns_number_total 4436
_reflns_threshold_expression 'I > 2\s(I)'
_cod_data_source_file ja7b13230_si_002.cif
_cod_data_source_block mx180
_cod_database_code 4131926
_shelx_space_group_comment
;
The symmetry employed for this shelxl refinement is uniquely defined
by the following loop, which should always be used as a source of
symmetry information in preference to the above space-group names.
They are only intended as comments.
;
_shelx_estimated_absorpt_t_min 0.794
_shelx_estimated_absorpt_t_max 0.894
_shelxl_version_number 2013-4

loop_
_space_group_symop_operation_xyz
'x, y, z'
'-x+1/2, y+1/2, -z+1/2'
'-x, -y, -z'
'x-1/2, -y-1/2, z-1/2'

loop_
_atom_site_label
_atom_site_type_symbol
_atom_site_fract_x
_atom_site_fract_y
_atom_site_fract_z
_atom_site_U_iso_or_equiv
_atom_site_adp_type
_atom_site_occupancy
_atom_site_site_symmetry_order
_atom_site_calc_flag
_atom_site_refinement_flags_posn
_atom_site_refinement_flags_adp
Cu1 Cu 0.27442(7) 0.01407(8) 0.00840(6) 0.0191(3) Uani 1 1 d . .
Cl1 Cl 0.08546(15) 0.00227(17) 0.15003(13) 0.0262(5) Uani 1 1 d . .
O1 O 0.1152(5) 0.0260(6) 0.0667(4) 0.0348(14) Uani 1 1 d . .
O2 O 0.1103(5) -0.1291(6) 0.1697(4) 0.0372(15) Uani 1 1 d . .
O3 O 0.1521(6) 0.0783(7) 0.2077(4) 0.053(2) Uani 1 1 d . .
N1 N 0.1277(5) 0.1647(6) -0.2035(4) 0.0252(15) Uani 1 1 d . .
N2 N 0.1714(5) 0.0597(6) -0.2326(4) 0.0271(15) Uani 1 1 d . .
N3 N 0.2082(5) -0.0020(6) -0.1702(5) 0.0276(15) Uani 1 1 d . .
N4 N 0.1911(5) 0.0584(6) -0.0982(4) 0.0201(13) Uani 1 1 d . .
N5 N 0.1042(6) 0.2496(7) -0.0721(5) 0.0274(16) Uani 1 1 d . .
N6 N 0.2319(5) -0.3467(5) -0.0694(4) 0.0209(14) Uani 1 1 d . .
N7 N 0.3365(5) -0.3368(6) -0.0554(5) 0.0278(15) Uani 1 1 d . .
N8 N 0.3552(5) -0.2277(6) -0.0273(4) 0.0272(15) Uani 1 1 d . .
N9 N 0.2662(5) -0.1632(6) -0.0215(4) 0.0197(13) Uani 1 1 d . .
N10 N 0.0905(5) -0.2147(7) -0.0543(5) 0.0260(15) Uani 1 1 d . .
N11 N 0.4961(5) -0.1366(6) 0.1735(4) 0.0267(15) Uani 1 1 d . .
N12 N 0.5421(6) -0.0336(7) 0.1433(5) 0.0340(17) Uani 1 1 d . .
N13 N 0.4732(5) 0.0277(6) 0.1006(4) 0.0263(15) Uani 1 1 d . .
N14 N 0.3790(5) -0.0297(6) 0.1014(4) 0.0222(14) Uani 1 1 d . .
N15 N 0.3285(6) -0.2194(7) 0.1641(5) 0.0282(16) Uani 1 1 d D .
N16 N 0.3911(5) 0.3609(6) 0.0628(4) 0.0220(14) Uani 1 1 d . .
N17 N 0.3975(5) 0.3504(6) -0.0199(4) 0.0261(15) Uani 1 1 d . .
N18 N 0.3514(5) 0.2503(6) -0.0426(4) 0.0226(14) Uani 1 1 d . .
N19 N 0.3136(5) 0.1915(6) 0.0239(4) 0.0223(14) Uani 1 1 d . .
N20 N 0.3195(6) 0.2418(7) 0.1669(4) 0.0274(16) Uani 1 1 d . .
C1 C 0.1394(6) 0.1632(7) -0.1214(5) 0.0195(15) Uani 1 1 d . .
C2 C 0.0896(7) 0.2648(8) -0.2581(6) 0.035(2) Uani 1 1 d . .
H2A H 0.0248 0.2961 -0.2403 0.053 Uiso 1 1 calc R U
H2B H 0.0784 0.2333 -0.3149 0.053 Uiso 1 1 calc R U
H2C H 0.1399 0.3326 -0.2560 0.053 Uiso 1 1 calc R U
C3 C 0.1904(6) -0.2406(7) -0.0475(5) 0.0215(16) Uani 1 1 d . .
C4 C 0.1851(7) -0.4638(7) -0.0969(6) 0.033(2) Uani 1 1 d . .
H4A H 0.1105 -0.4578 -0.0961 0.050 Uiso 1 1 calc R U
H4B H 0.2110 -0.5310 -0.0598 0.050 Uiso 1 1 calc R U
H4C H 0.2020 -0.4819 -0.1533 0.050 Uiso 1 1 calc R U
C5 C 0.3967(6) -0.1342(7) 0.1467(5) 0.0210(16) Uani 1 1 d . .
C6 C 0.5527(7) -0.2311(9) 0.2226(6) 0.037(2) Uani 1 1 d . .
H6A H 0.5235 -0.2403 0.2759 0.055 Uiso 1 1 calc R U
H6B H 0.6247 -0.2061 0.2322 0.055 Uiso 1 1 calc R U
H6C H 0.5482 -0.3108 0.1930 0.055 Uiso 1 1 calc R U
C7 C 0.3397(6) 0.2636(7) 0.0890(5) 0.0215(16) Uani 1 1 d . .
C8 C 0.4320(7) 0.4698(7) 0.1089(6) 0.032(2) Uani 1 1 d . .
H8A H 0.3781 0.5070 0.1391 0.047 Uiso 1 1 calc R U
H8B H 0.4560 0.5311 0.0702 0.047 Uiso 1 1 calc R U
H8C H 0.4893 0.4441 0.1481 0.047 Uiso 1 1 calc R U
Cl2 Cl 0.12570(17) 0.4796(2) 0.14080(15) 0.0360(5) Uani 1 1 d . .
O4 O 0.1964(9) 0.5475(12) 0.1025(8) 0.107(4) Uani 1 1 d . .
O5 O 0.0879(6) 0.3744(7) 0.0893(6) 0.066(3) Uani 1 1 d . .
O6 O 0.0404(7) 0.5506(10) 0.1609(7) 0.092(4) Uani 1 1 d . .
H20A H 0.346(7) 0.282(9) 0.200(6) 0.02(2) Uiso 1 1 d . .
H15A H 0.349(5) -0.278(7) 0.194(4) 0.002(16) Uiso 1 1 d . .
H10A H 0.055(6) -0.269(7) -0.071(5) 0.006(18) Uiso 1 1 d . .
H5A H 0.060(7) 0.294(8) -0.092(5) 0.02(2) Uiso 1 1 d . .
H5B H 0.134(7) 0.250(9) -0.030(6) 0.03(3) Uiso 1 1 d . .
H10B H 0.081(6) -0.156(8) -0.022(5) 0.02(2) Uiso 1 1 d . .
H20B H 0.283(8) 0.189(10) 0.184(6) 0.03(3) Uiso 1 1 d . .
H15B H 0.269(2) -0.211(9) 0.155(6) 0.03(3) Uiso 1 1 d D .

loop_
_atom_site_aniso_label
_atom_site_aniso_U_11
_atom_site_aniso_U_22
_atom_site_aniso_U_33
_atom_site_aniso_U_23
_atom_site_aniso_U_13
_atom_site_aniso_U_12
Cu1 0.0242(5) 0.0139(5) 0.0186(5) 0.0000(4) -0.0014(4) -0.0027(3)
Cl1 0.0296(10) 0.0227(10) 0.0273(10) 0.0005(8) 0.0086(8) -0.0012(7)
O1 0.040(4) 0.041(4) 0.025(3) 0.002(3) 0.008(3) 0.001(3)
O2 0.044(4) 0.027(3) 0.041(4) 0.004(3) 0.003(3) -0.004(3)
O3 0.070(5) 0.052(5) 0.040(4) -0.018(3) 0.018(4) -0.032(4)
N1 0.029(4) 0.023(3) 0.023(4) 0.003(3) 0.001(3) 0.004(3)
N2 0.036(4) 0.029(4) 0.017(3) -0.002(3) 0.004(3) 0.007(3)
N3 0.029(4) 0.025(4) 0.029(4) -0.001(3) 0.000(3) 0.003(3)
N4 0.025(3) 0.014(3) 0.021(3) 0.000(3) 0.002(3) -0.003(2)
N5 0.028(4) 0.022(4) 0.030(4) -0.001(3) -0.006(3) 0.010(3)
N6 0.027(3) 0.011(3) 0.024(3) -0.001(3) -0.002(3) -0.001(2)
N7 0.025(3) 0.021(3) 0.037(4) -0.002(3) 0.001(3) 0.000(3)
N8 0.030(4) 0.020(3) 0.031(4) 0.000(3) 0.001(3) 0.000(3)
N9 0.019(3) 0.016(3) 0.024(3) 0.000(3) -0.002(3) 0.001(2)
N10 0.024(4) 0.022(4) 0.031(4) -0.010(3) 0.001(3) -0.006(3)
N11 0.023(3) 0.024(3) 0.032(4) -0.001(3) -0.006(3) 0.001(3)
N12 0.027(4) 0.024(4) 0.049(5) -0.008(3) -0.003(3) -0.004(3)
N13 0.028(4) 0.022(3) 0.027(4) -0.003(3) -0.006(3) -0.008(3)
N14 0.022(3) 0.026(3) 0.017(3) 0.000(3) -0.006(3) -0.009(3)
N15 0.030(4) 0.026(4) 0.027(4) 0.013(3) -0.003(3) -0.001(3)
N16 0.026(3) 0.016(3) 0.024(3) -0.002(3) 0.006(3) -0.005(3)
N17 0.029(4) 0.019(3) 0.030(4) 0.002(3) 0.005(3) -0.004(3)
N18 0.029(3) 0.015(3) 0.024(3) 0.006(3) 0.005(3) 0.000(3)
N19 0.030(4) 0.017(3) 0.019(3) 0.005(3) 0.001(3) -0.003(3)
N20 0.047(5) 0.022(4) 0.013(3) -0.002(3) 0.004(3) -0.011(3)
C1 0.021(4) 0.014(3) 0.023(4) 0.002(3) -0.001(3) -0.002(3)
C2 0.049(5) 0.027(4) 0.028(5) 0.015(4) -0.007(4) 0.004(4)
C3 0.028(4) 0.018(4) 0.019(4) 0.001(3) 0.005(3) -0.006(3)
C4 0.044(5) 0.017(4) 0.040(5) -0.006(4) 0.009(4) -0.005(4)
C5 0.027(4) 0.016(4) 0.020(4) -0.002(3) -0.002(3) 0.001(3)
C6 0.037(5) 0.038(5) 0.034(5) 0.002(4) -0.004(4) 0.011(4)
C7 0.022(4) 0.014(3) 0.028(4) -0.004(3) 0.005(3) -0.001(3)
C8 0.034(5) 0.018(4) 0.042(5) -0.007(4) 0.003(4) -0.008(3)
Cl2 0.0305(11) 0.0307(11) 0.0457(13) -0.0073(10) -0.0023(9) -0.0015(8)
O4 0.097(8) 0.129(10) 0.101(8) -0.016(8) 0.036(7) -0.063(7)
O5 0.046(4) 0.046(4) 0.105(7) -0.046(5) 0.007(4) -0.008(3)
O6 0.065(6) 0.095(7) 0.119(9) -0.058(7) 0.021(6) -0.002(5)

loop_
_atom_type_symbol
_atom_type_description
_atom_type_scat_dispersion_real
_atom_type_scat_dispersion_imag
_atom_type_scat_source
C C 0.0033 0.0016 'International Tables Vol C Tables 4.2.6.8 and 6.1.1.4'
Cl Cl 0.1484 0.1585 'International Tables Vol C Tables 4.2.6.8 and 6.1.1.4'
Cu Cu 0.3201 1.2651 'International Tables Vol C Tables 4.2.6.8 and 6.1.1.4'
N N 0.0061 0.0033 'International Tables Vol C Tables 4.2.6.8 and 6.1.1.4'
O O 0.0106 0.0060 'International Tables Vol C Tables 4.2.6.8 and 6.1.1.4'
H H 0.0000 0.0000 'International Tables Vol C Tables 4.2.6.8 and 6.1.1.4'

loop_
_geom_angle_atom_site_label_1
_geom_angle_atom_site_label_2
_geom_angle_atom_site_label_3
_geom_angle
N9 Cu1 N19 165.8(3)
N9 Cu1 N14 88.7(3)
N19 Cu1 N14 88.7(3)
N9 Cu1 N4 90.2(3)
N19 Cu1 N4 89.8(3)
N14 Cu1 N4 169.5(3)
N9 Cu1 O1 96.9(2)
N19 Cu1 O1 97.2(2)
N14 Cu1 O1 106.2(2)
N4 Cu1 O1 84.3(2)
O1 Cl1 O3 107.5(4)
O1 Cl1 O2 107.1(4)
O3 Cl1 O2 106.6(4)
Cl1 O1 Cu1 132.5(4)
C1 N1 N2 108.8(6)
C1 N1 C2 128.6(7)
N2 N1 C2 122.1(7)
N3 N2 N1 107.2(6)
N2 N3 N4 110.7(6)
C1 N4 N3 105.8(6)
C1 N4 Cu1 131.0(5)
N3 N4 Cu1 120.1(5)
C1 N5 H5A 116(6)
C1 N5 H5B 112(7)
H5A N5 H5B 132(10)
C3 N6 N7 108.5(6)
C3 N6 C4 130.8(7)
N7 N6 C4 120.5(6)
N8 N7 N6 106.8(6)
N7 N8 N9 110.6(6)
C3 N9 N8 106.2(6)
C3 N9 Cu1 134.7(5)
N8 N9 Cu1 118.6(5)
C3 N10 H10A 115(6)
C3 N10 H10B 107(5)
H10A N10 H10B 132(8)
C5 N11 N12 108.4(6)
C5 N11 C6 128.9(7)
N12 N11 C6 122.7(7)
N13 N12 N11 107.4(6)
N12 N13 N14 110.9(7)
C5 N14 N13 105.3(6)
C5 N14 Cu1 132.8(5)
N13 N14 Cu1 116.2(5)
C5 N15 H15A 117(5)
C5 N15 H15B 124(7)
H15A N15 H15B 118(9)
C7 N16 N17 109.1(6)
C7 N16 C8 129.5(7)
N17 N16 C8 121.3(6)
N18 N17 N16 106.8(6)
N17 N18 N19 110.7(6)
C7 N19 N18 105.8(6)
C7 N19 Cu1 134.8(5)
N18 N19 Cu1 116.5(5)
C7 N20 H20A 118(7)
C7 N20 H20B 128(7)
H20A N20 H20B 114(10)
N1 C1 N5 125.4(7)
N1 C1 N4 107.5(7)
N5 C1 N4 127.1(7)
N1 C2 H2A 109.5
N1 C2 H2B 109.5
H2A C2 H2B 109.5
N1 C2 H2C 109.5
H2A C2 H2C 109.5
H2B C2 H2C 109.5
N6 C3 N10 125.5(7)
N6 C3 N9 107.9(7)
N10 C3 N9 126.5(7)
N6 C4 H4A 109.5
N6 C4 H4B 109.5
H4A C4 H4B 109.5
N6 C4 H4C 109.5
H4A C4 H4C 109.5
H4B C4 H4C 109.5
N15 C5 N11 125.0(7)
N15 C5 N14 127.0(7)
N11 C5 N14 108.0(6)
N11 C6 H6A 109.5
N11 C6 H6B 109.5
H6A C6 H6B 109.5
N11 C6 H6C 109.5
H6A C6 H6C 109.5
H6B C6 H6C 109.5
N19 C7 N16 107.7(7)
N19 C7 N20 126.4(7)
N16 C7 N20 126.0(7)
N16 C8 H8A 109.5
N16 C8 H8B 109.5
H8A C8 H8B 109.5
N16 C8 H8C 109.5
H8A C8 H8C 109.5
H8B C8 H8C 109.5
O4 Cl2 O6 113.5(8)
O4 Cl2 O5 111.1(6)
O6 Cl2 O5 108.2(5)

loop_
_geom_bond_atom_site_label_1
_geom_bond_atom_site_label_2
_geom_bond_distance
Cu1 N9 1.963(6)
Cu1 N19 1.982(6)
Cu1 N14 2.003(6)
Cu1 N4 2.020(6)
Cu1 O1 2.369(6)
Cl1 O1 1.461(6)
Cl1 O3 1.470(7)
Cl1 O2 1.475(6)
N1 C1 1.327(10)
N1 N2 1.366(9)
N1 C2 1.453(10)
N2 N3 1.269(10)
N3 N4 1.371(9)
N4 C1 1.349(9)
N5 C1 1.333(10)
N5 H5A 0.80(9)
N5 H5B 0.76(10)
N6 C3 1.324(10)
N6 N7 1.373(9)
N6 C4 1.452(10)
N7 N8 1.272(9)
N8 N9 1.366(9)
N9 C3 1.335(9)
N10 C3 1.333(10)
N10 H10A 0.78(8)
N10 H10B 0.84(9)
N11 C5 1.336(10)
N11 N12 1.370(10)
N11 C6 1.453(10)
N12 N13 1.272(10)
N13 N14 1.380(9)
N14 C5 1.350(10)
N15 C5 1.326(10)
N15 H15A 0.83(8)
N15 H15B 0.79(2)
N16 C7 1.333(9)
N16 N17 1.356(9)
N16 C8 1.463(10)
N17 N18 1.271(9)
N18 N19 1.379(9)
N19 C7 1.330(10)
N20 C7 1.335(10)
N20 H20A 0.75(9)
N20 H20B 0.81(11)
C2 H2A 0.9800
C2 H2B 0.9800
C2 H2C 0.9800
C4 H4A 0.9800
C4 H4B 0.9800
C4 H4C 0.9800
C6 H6A 0.9800
C6 H6B 0.9800
C6 H6C 0.9800
C8 H8A 0.9800
C8 H8B 0.9800
C8 H8C 0.9800
Cl2 O4 1.369(10)
Cl2 O6 1.414(9)
Cl2 O5 1.465(7)

loop_
_geom_hbond_atom_site_label_D
_geom_hbond_atom_site_label_H
_geom_hbond_atom_site_label_A
_geom_hbond_distance_DH
_geom_hbond_distance_HA
_geom_hbond_distance_DA
_geom_hbond_angle_DHA
_geom_hbond_site_symmetry_A
N20 H20A O2 0.75(9) 2.34(10) 3.060(10) 160(9) 2
N15 H15A O3 0.83(8) 2.22(8) 3.001(10) 158(6) 2_545
N10 H10A O5 0.78(8) 2.19(8) 2.913(10) 156(7) 3
N5 H5A O6 0.80(9) 2.34(10) 3.128(15) 168(8) 3_565
N5 H5B O5 0.76(10) 2.47(10) 2.965(11) 125(9) .
N5 H5B N19 0.76(10) 2.51(10) 3.097(11) 135(9) .
N10 H10B O1 0.84(9) 2.44(9) 3.244(10) 161(7) .
N20 H20B O3 0.81(11) 2.14(11) 2.929(11) 163(10) .
N15 H15B O2 0.79(2) 2.28(4) 3.028(10) 157(10) .

loop_
_geom_torsion_atom_site_label_1
_geom_torsion_atom_site_label_2
_geom_torsion_atom_site_label_3
_geom_torsion_atom_site_label_4
_geom_torsion
O3 Cl1 O1 Cu1 54.0(6)
O2 Cl1 O1 Cu1 -60.2(6)
C1 N1 N2 N3 -0.1(9)
C2 N1 N2 N3 172.0(7)
N1 N2 N3 N4 -0.3(9)
N2 N3 N4 C1 0.6(8)
N2 N3 N4 Cu1 -161.6(5)
C3 N6 N7 N8 -0.9(9)
C4 N6 N7 N8 -176.0(7)
N6 N7 N8 N9 0.2(9)
N7 N8 N9 C3 0.5(9)
N7 N8 N9 Cu1 -173.2(5)
C5 N11 N12 N13 0.2(9)
C6 N11 N12 N13 177.5(7)
N11 N12 N13 N14 0.9(9)
N12 N13 N14 C5 -1.7(9)
N12 N13 N14 Cu1 -158.5(6)
C7 N16 N17 N18 0.1(8)
C8 N16 N17 N18 -176.8(7)
N16 N17 N18 N19 -0.3(8)
N17 N18 N19 C7 0.3(8)
N17 N18 N19 Cu1 -163.3(5)
N2 N1 C1 N5 -178.4(7)
C2 N1 C1 N5 10.1(13)
N2 N1 C1 N4 0.5(8)
C2 N1 C1 N4 -171.0(8)
N3 N4 C1 N1 -0.6(8)
Cu1 N4 C1 N1 158.8(5)
N3 N4 C1 N5 178.3(7)
Cu1 N4 C1 N5 -22.4(12)
N7 N6 C3 N10 178.2(7)
C4 N6 C3 N10 -7.4(13)
N7 N6 C3 N9 1.3(8)
C4 N6 C3 N9 175.7(8)
N8 N9 C3 N6 -1.1(8)
Cu1 N9 C3 N6 171.2(5)
N8 N9 C3 N10 -178.0(7)
Cu1 N9 C3 N10 -5.7(13)
N12 N11 C5 N15 -179.8(8)
C6 N11 C5 N15 3.0(13)
N12 N11 C5 N14 -1.2(9)
C6 N11 C5 N14 -178.4(8)
N13 N14 C5 N15 -179.7(8)
Cu1 N14 C5 N15 -28.5(12)
N13 N14 C5 N11 1.7(8)
Cu1 N14 C5 N11 152.9(6)
N18 N19 C7 N16 -0.2(8)
Cu1 N19 C7 N16 159.0(6)
N18 N19 C7 N20 -179.3(8)
Cu1 N19 C7 N20 -20.1(13)
N17 N16 C7 N19 0.1(8)
C8 N16 C7 N19 176.7(7)
N17 N16 C7 N20 179.1(8)
C8 N16 C7 N20 -4.3(13)
